data_7005465
loop_
_publ_author_name
'Alvarez, Celedonio M.'
'Garc\'ia-Rodr\'iguez, Ra\'ul'
'Miguel, Daniel'

_publ_section_title
;
 Pyridine-2-carboxaldehyde as ligand: synthesis and derivatization of
 carbonyl complexes.
;
_journal_issue 32
_journal_name_full 'Dalton transactions (Cambridge, England : 2003)'
_journal_page_first 3546
_journal_page_last 3554
_journal_paper_doi 10.1039/b702418e
_journal_year 2007
_chemical_formula_sum 'C28 H20 F3 N O7 P Re S'
_chemical_formula_weight 788.68
_chemical_name_systematic
;
?
;
_space_group_IT_number 2
_symmetry_cell_setting triclinic
_symmetry_space_group_name_Hall '-P 1'
_symmetry_space_group_name_H-M 'P -1'
_atom_sites_solution_hydrogens geom
_atom_sites_solution_primary direct
_atom_sites_solution_secondary difmap
_audit_creation_method SHELXL-97
_cell_angle_alpha 71.046(14)
_cell_angle_beta 81.004(12)
_cell_angle_gamma 74.722(13)
_cell_formula_units_Z 2
_cell_length_a 8.480(6)
_cell_length_b 12.703(9)
_cell_length_c 15.187(10)
_cell_measurement_temperature 293(2)
_cell_volume 1488.1(18)
_computing_cell_refinement 'Bruker SMART'
_computing_data_collection 'Bruker SMART'
_computing_data_reduction 'Bruker SHELXTL'
_computing_molecular_graphics 'Bruker SHELXTL'
_computing_publication_material 'Bruker SHELXTL'
_computing_structure_refinement 'SHELXL-97 (Sheldrick, 1997)'
_computing_structure_solution 'SHELXS-97 (Sheldrick, 1990)'
_diffrn_ambient_temperature 293(2)
_diffrn_measured_fraction_theta_full 0.986
_diffrn_measured_fraction_theta_max 0.986
_diffrn_measurement_device_type 'CCD area detector'
_diffrn_measurement_method 'phi and omega scans'
_diffrn_radiation_monochromator graphite
_diffrn_radiation_source 'fine-focus sealed tube'
_diffrn_radiation_type MoK\a
_diffrn_radiation_wavelength 0.71073
_diffrn_reflns_av_R_equivalents 0.0332
_diffrn_reflns_av_sigmaI/netI 0.0510
_diffrn_reflns_limit_h_max 9
_diffrn_reflns_limit_h_min -9
_diffrn_reflns_limit_k_max 14
_diffrn_reflns_limit_k_min -12
_diffrn_reflns_limit_l_max 16
_diffrn_reflns_limit_l_min -12
_diffrn_reflns_number 6701
_diffrn_reflns_theta_full 23.33
_diffrn_reflns_theta_max 23.33
_diffrn_reflns_theta_min 1.42
_exptl_absorpt_coefficient_mu 4.271
_exptl_absorpt_correction_T_max 1.000000
_exptl_absorpt_correction_T_min 0.547299
_exptl_absorpt_correction_type multi-scan
_exptl_crystal_colour YELLOW
_exptl_crystal_density_diffrn 1.760
_exptl_crystal_density_method 'not measured'
_exptl_crystal_description PRISM
_exptl_crystal_F_000 768
_exptl_crystal_size_max 0.28
_exptl_crystal_size_mid 0.11
_exptl_crystal_size_min 0.05
_refine_diff_density_max 2.425
_refine_diff_density_min -1.798
_refine_diff_density_rms 0.169
_refine_ls_extinction_coef 0.0019(5)
_refine_ls_extinction_expression Fc^*^=kFc[1+0.001xFc^2^\l^3^/sin(2\q)]^-1/4^
_refine_ls_extinction_method SHELXL
_refine_ls_goodness_of_fit_ref 0.992
_refine_ls_hydrogen_treatment constr
_refine_ls_matrix_type full
_refine_ls_number_parameters 380
_refine_ls_number_reflns 4247
_refine_ls_number_restraints 0
_refine_ls_restrained_S_all 0.992
_refine_ls_R_factor_all 0.0489
_refine_ls_R_factor_gt 0.0418
_refine_ls_shift/su_max 0.001
_refine_ls_shift/su_mean 0.000
_refine_ls_structure_factor_coef Fsqd
_refine_ls_weighting_details 'calc w=1/[\s^2^(Fo^2^)+(0.0824P)^2^+0.0000P] where P=(Fo^2^+2Fc^2^)/3'
_refine_ls_weighting_scheme calc
_refine_ls_wR_factor_gt 0.1057
_refine_ls_wR_factor_ref 0.1137
_reflns_number_gt 3695
_reflns_number_total 4247
_reflns_threshold_expression >2sigma(I)
_cod_data_source_file b702418e.txt
_cod_data_source_block Compound_4c_rg415am
_cod_depositor_comments
;
The following automatic conversions were performed:
'_symmetry_cell_setting' value 'Triclinic' changed to 'triclinic'
according to '/home/saulius/struct/CIF-dictionaries/cif_core.dic'
dictionary named 'cif_core.dic' version 2.4.1 from 2010-06-29.

Automatic conversion script
Id: cif_fix_enum 1527 2010-12-29 10:47:43Z saulius 
;
_cod_original_cell_volume 1488.2(17)
_cod_original_sg_symbol_H-M P-1
_cod_database_code 7005465

loop_
_symmetry_equiv_pos_as_xyz
'x, y, z'
'-x, -y, -z'

loop_
_atom_site_label
_atom_site_type_symbol
_atom_site_fract_x
_atom_site_fract_y
_atom_site_fract_z
_atom_site_U_iso_or_equiv
_atom_site_adp_type
_atom_site_occupancy
_atom_site_symmetry_multiplicity
_atom_site_calc_flag
_atom_site_refinement_flags
_atom_site_disorder_assembly
_atom_site_disorder_group
Re1 Re 0.83149(3) 0.08862(3) 0.83540(2) 0.03160(18) Uani 1 1 d . . .
P1 P 0.6194(2) 0.27150(18) 0.79501(15) 0.0326(5) Uani 1 1 d . . .
N1 N 0.7073(8) 0.0091(6) 0.7679(5) 0.0389(17) Uani 1 1 d . . .
C1 C 1.0116(11) -0.0495(8) 0.8664(6) 0.042(2) Uani 1 1 d . . .
O1 O 1.1154(9) -0.1259(7) 0.8902(5) 0.072(2) Uani 1 1 d . . .
C2 C 0.9559(10) 0.1632(8) 0.8783(6) 0.041(2) Uani 1 1 d . . .
O2 O 1.0271(9) 0.2123(7) 0.9056(5) 0.068(2) Uani 1 1 d . . .
C3 C 0.7337(10) 0.0376(7) 0.9581(7) 0.038(2) Uani 1 1 d . . .
O3 O 0.6698(8) 0.0062(6) 1.0314(4) 0.0594(19) Uani 1 1 d . . .
O4 O 0.9114(6) 0.1414(5) 0.6889(4) 0.0345(13) Uani 1 1 d . . .
C11 C 0.6062(11) -0.0622(7) 0.8072(7) 0.045(2) Uani 1 1 d . . .
H11 H 0.5880 -0.0858 0.8719 0.054 Uiso 1 1 calc R . .
C12 C 0.5281(11) -0.1019(7) 0.7550(7) 0.049(2) Uani 1 1 d . . .
H12 H 0.4563 -0.1491 0.7847 0.059 Uiso 1 1 calc R . .
C13 C 0.5557(12) -0.0725(8) 0.6623(8) 0.057(3) Uani 1 1 d . . .
H13 H 0.5020 -0.0980 0.6270 0.068 Uiso 1 1 calc R . .
C14 C 0.6643(11) -0.0043(8) 0.6193(6) 0.049(2) Uani 1 1 d . . .
H14 H 0.6875 0.0152 0.5549 0.059 Uiso 1 1 calc R . .
C15 C 0.7380(10) 0.0345(7) 0.6732(6) 0.039(2) Uani 1 1 d . . .
C16 C 0.8544(10) 0.1066(8) 0.6347(6) 0.042(2) Uani 1 1 d . . .
H16 H 0.8863 0.1266 0.5711 0.050 Uiso 1 1 calc R . .
C21 C 0.4884(10) 0.3092(7) 0.8923(6) 0.039(2) Uani 1 1 d . . .
C22 C 0.5644(12) 0.3148(8) 0.9653(7) 0.053(2) Uani 1 1 d . . .
H22 H 0.6781 0.2936 0.9648 0.063 Uiso 1 1 calc R . .
C23 C 0.4748(15) 0.3508(9) 1.0375(7) 0.062(3) Uani 1 1 d . . .
H23 H 0.5275 0.3570 1.0843 0.074 Uiso 1 1 calc R . .
C24 C 0.3058(15) 0.3779(11) 1.0405(9) 0.075(3) Uani 1 1 d . . .
H24 H 0.2444 0.3991 1.0908 0.090 Uiso 1 1 calc R . .
C25 C 0.2287(15) 0.3738(12) 0.9698(10) 0.086(4) Uani 1 1 d . . .
H25 H 0.1148 0.3937 0.9715 0.103 Uiso 1 1 calc R . .
C26 C 0.3197(12) 0.3399(10) 0.8952(8) 0.065(3) Uani 1 1 d . . .
H26 H 0.2664 0.3379 0.8469 0.079 Uiso 1 1 calc R . .
C31 C 0.4854(9) 0.2718(7) 0.7129(6) 0.0339(19) Uani 1 1 d . . .
C32 C 0.3785(10) 0.1990(8) 0.7412(6) 0.041(2) Uani 1 1 d . . .
H32 H 0.3675 0.1564 0.8036 0.049 Uiso 1 1 calc R . .
C33 C 0.2871(11) 0.1897(9) 0.6761(8) 0.054(3) Uani 1 1 d . . .
H33 H 0.2161 0.1404 0.6950 0.065 Uiso 1 1 calc R . .
C34 C 0.3022(14) 0.2524(11) 0.5856(8) 0.073(3) Uani 1 1 d . . .
H34 H 0.2408 0.2461 0.5426 0.088 Uiso 1 1 calc R . .
C35 C 0.4073(18) 0.3253(11) 0.5562(8) 0.086(4) Uani 1 1 d . . .
H35 H 0.4168 0.3680 0.4938 0.103 Uiso 1 1 calc R . .
C36 C 0.4978(13) 0.3347(9) 0.6192(7) 0.060(3) Uani 1 1 d . . .
H36 H 0.5688 0.3839 0.5990 0.072 Uiso 1 1 calc R . .
C41 C 0.7050(10) 0.3984(7) 0.7394(6) 0.039(2) Uani 1 1 d . . .
C42 C 0.6039(13) 0.5055(8) 0.7374(7) 0.058(3) Uani 1 1 d . . .
H42 H 0.4960 0.5116 0.7628 0.069 Uiso 1 1 calc R . .
C43 C 0.6660(16) 0.6034(9) 0.6968(8) 0.071(3) Uani 1 1 d . . .
H43 H 0.5998 0.6745 0.6971 0.085 Uiso 1 1 calc R . .
C44 C 0.8218(16) 0.5961(9) 0.6568(8) 0.064(3) Uani 1 1 d . . .
H44 H 0.8617 0.6617 0.6287 0.077 Uiso 1 1 calc R . .
C45 C 0.9198(14) 0.4907(10) 0.6584(9) 0.069(3) Uani 1 1 d . . .
H45 H 1.0271 0.4852 0.6319 0.083 Uiso 1 1 calc R . .
C46 C 0.8606(12) 0.3921(8) 0.6991(7) 0.056(3) Uani 1 1 d . . .
H46 H 0.9279 0.3213 0.6988 0.067 Uiso 1 1 calc R . .
S1 S 0.8550(3) 0.1720(2) 0.36431(17) 0.0501(6) Uani 1 1 d . . .
O11 O 0.6931(9) 0.1966(8) 0.4080(6) 0.082(3) Uani 1 1 d . . .
O12 O 0.9826(9) 0.1724(7) 0.4158(5) 0.072(2) Uani 1 1 d . . .
O13 O 0.8871(11) 0.0790(6) 0.3262(5) 0.074(2) Uani 1 1 d . . .
C10 C 0.8569(14) 0.2956(10) 0.2633(8) 0.067(3) Uani 1 1 d . . .
F1 F 0.8272(11) 0.3910(6) 0.2840(6) 0.105(3) Uani 1 1 d . . .
F2 F 0.7415(9) 0.3071(6) 0.2067(5) 0.089(2) Uani 1 1 d . . .
F3 F 1.0006(9) 0.2840(8) 0.2135(5) 0.109(3) Uani 1 1 d . . .

loop_
_atom_site_aniso_label
_atom_site_aniso_U_11
_atom_site_aniso_U_22
_atom_site_aniso_U_33
_atom_site_aniso_U_23
_atom_site_aniso_U_13
_atom_site_aniso_U_12
Re1 0.0298(2) 0.0353(2) 0.0302(2) -0.01157(15) -0.00130(13) -0.00654(14)
P1 0.0315(11) 0.0342(11) 0.0336(12) -0.0106(9) -0.0009(8) -0.0105(9)
N1 0.028(3) 0.038(4) 0.046(5) -0.006(3) -0.003(3) -0.008(3)
C1 0.045(5) 0.047(5) 0.037(5) -0.023(4) -0.004(4) -0.003(4)
O1 0.064(4) 0.077(5) 0.059(5) -0.026(4) -0.018(4) 0.024(4)
C2 0.034(5) 0.051(5) 0.045(5) -0.035(5) -0.001(4) 0.001(4)
O2 0.064(5) 0.086(5) 0.071(5) -0.030(4) -0.010(4) -0.033(4)
C3 0.038(5) 0.028(4) 0.049(6) -0.013(4) -0.011(4) -0.002(4)
O3 0.063(4) 0.080(5) 0.025(4) -0.006(3) 0.010(3) -0.018(4)
O4 0.039(3) 0.040(3) 0.028(3) -0.011(3) 0.000(2) -0.016(2)
C11 0.050(5) 0.041(5) 0.048(6) -0.015(4) 0.009(4) -0.020(4)
C12 0.046(5) 0.035(5) 0.073(7) -0.019(5) -0.003(5) -0.017(4)
C13 0.060(6) 0.051(6) 0.071(8) -0.021(5) -0.016(5) -0.023(5)
C14 0.061(6) 0.058(6) 0.036(5) -0.017(5) -0.009(4) -0.019(5)
C15 0.037(5) 0.039(5) 0.041(5) -0.016(4) 0.000(4) -0.004(4)
C16 0.049(5) 0.052(5) 0.024(4) -0.013(4) 0.002(4) -0.011(4)
C21 0.046(5) 0.033(4) 0.038(5) -0.013(4) 0.003(4) -0.010(4)
C22 0.057(6) 0.054(6) 0.049(6) -0.021(5) -0.008(5) -0.006(5)
C23 0.090(8) 0.058(6) 0.045(6) -0.026(5) -0.006(5) -0.016(6)
C24 0.076(8) 0.089(9) 0.068(8) -0.045(7) 0.024(6) -0.020(7)
C25 0.055(7) 0.117(11) 0.112(11) -0.081(9) 0.023(7) -0.022(7)
C26 0.043(6) 0.099(9) 0.069(7) -0.053(7) 0.007(5) -0.011(5)
C31 0.028(4) 0.040(5) 0.036(5) -0.019(4) -0.005(3) 0.000(3)
C32 0.032(4) 0.048(5) 0.049(5) -0.025(4) 0.002(4) -0.009(4)
C33 0.037(5) 0.066(6) 0.074(8) -0.036(6) -0.005(5) -0.016(4)
C34 0.075(8) 0.098(9) 0.056(8) -0.025(7) -0.034(6) -0.015(7)
C35 0.125(11) 0.088(9) 0.050(7) 0.001(6) -0.038(7) -0.042(8)
C36 0.075(7) 0.058(6) 0.046(6) -0.008(5) -0.011(5) -0.021(5)
C41 0.043(5) 0.031(4) 0.043(5) -0.012(4) 0.001(4) -0.010(4)
C42 0.061(6) 0.043(5) 0.066(7) -0.014(5) -0.002(5) -0.010(5)
C43 0.094(9) 0.045(6) 0.078(8) -0.017(6) -0.012(7) -0.023(6)
C44 0.093(9) 0.046(6) 0.061(7) -0.001(5) -0.022(6) -0.039(6)
C45 0.060(7) 0.068(8) 0.086(9) -0.014(6) -0.001(6) -0.038(6)
C46 0.054(6) 0.040(5) 0.078(7) -0.017(5) 0.001(5) -0.023(4)
S1 0.0498(14) 0.0567(15) 0.0450(14) -0.0186(12) 0.0039(11) -0.0140(11)
O11 0.054(4) 0.114(7) 0.082(6) -0.041(5) 0.024(4) -0.027(4)
O12 0.067(5) 0.091(6) 0.054(5) -0.008(4) -0.012(4) -0.023(4)
O13 0.109(6) 0.060(5) 0.062(5) -0.036(4) -0.005(4) -0.010(4)
C10 0.060(7) 0.071(8) 0.076(8) -0.016(6) -0.027(6) -0.022(6)
F1 0.143(7) 0.054(4) 0.134(7) -0.023(4) -0.065(6) -0.025(4)
F2 0.101(5) 0.079(5) 0.088(5) -0.017(4) -0.047(4) -0.011(4)
F3 0.083(5) 0.149(7) 0.073(5) 0.012(5) 0.007(4) -0.053(5)

loop_
_atom_type_symbol
_atom_type_description
_atom_type_scat_dispersion_real
_atom_type_scat_dispersion_imag
_atom_type_scat_source
C C 0.0033 0.0016 'International Tables Vol C Tables 4.2.6.8 and 6.1.1.4'
H H 0.0000 0.0000 'International Tables Vol C Tables 4.2.6.8 and 6.1.1.4'
F F 0.0171 0.0103 'International Tables Vol C Tables 4.2.6.8 and 6.1.1.4'
N N 0.0061 0.0033 'International Tables Vol C Tables 4.2.6.8 and 6.1.1.4'
O O 0.0106 0.0060 'International Tables Vol C Tables 4.2.6.8 and 6.1.1.4'
P P 0.1023 0.0942 'International Tables Vol C Tables 4.2.6.8 and 6.1.1.4'
S S 0.1246 0.1234 'International Tables Vol C Tables 4.2.6.8 and 6.1.1.4'
Re Re -1.0185 7.2310 'International Tables Vol C Tables 4.2.6.8 and 6.1.1.4'

loop_
_geom_angle_atom_site_label_1
_geom_angle_atom_site_label_2
_geom_angle_atom_site_label_3
_geom_angle
_geom_angle_site_symmetry_1
_geom_angle_site_symmetry_3
_geom_angle_publ_flag
C2 Re1 C3 90.0(4) . . ?
C2 Re1 C1 87.6(4) . . ?
C3 Re1 C1 88.6(3) . . ?
C2 Re1 O4 98.2(3) . . ?
C3 Re1 O4 171.2(3) . . ?
C1 Re1 O4 94.6(3) . . ?
C2 Re1 N1 172.3(3) . . ?
C3 Re1 N1 97.7(3) . . ?
C1 Re1 N1 91.8(3) . . ?
O4 Re1 N1 74.1(2) . . ?
C2 Re1 P1 88.6(3) . . ?
C3 Re1 P1 93.2(2) . . ?
C1 Re1 P1 175.7(3) . . ?
O4 Re1 P1 84.15(15) . . ?
N1 Re1 P1 91.83(18) . . ?
C31 P1 C21 106.9(4) . . ?
C31 P1 C41 105.6(4) . . ?
C21 P1 C41 102.2(4) . . ?
C31 P1 Re1 111.2(3) . . ?
C21 P1 Re1 116.2(3) . . ?
C41 P1 Re1 113.7(3) . . ?
C11 N1 C15 116.0(8) . . ?
C11 N1 Re1 128.6(6) . . ?
C15 N1 Re1 115.4(5) . . ?
O1 C1 Re1 174.5(8) . . ?
O2 C2 Re1 177.3(8) . . ?
O3 C3 Re1 177.7(8) . . ?
C16 O4 Re1 117.8(5) . . ?
N1 C11 C12 122.5(9) . . ?
C13 C12 C11 120.2(8) . . ?
C12 C13 C14 119.4(9) . . ?
C13 C14 C15 118.8(9) . . ?
N1 C15 C14 123.0(8) . . ?
N1 C15 C16 114.0(8) . . ?
C14 C15 C16 123.1(8) . . ?
O4 C16 C15 118.7(7) . . ?
C26 C21 C22 118.3(8) . . ?
C26 C21 P1 124.0(7) . . ?
C22 C21 P1 117.6(7) . . ?
C23 C22 C21 121.2(9) . . ?
C22 C23 C24 119.6(10) . . ?
C25 C24 C23 120.2(10) . . ?
C24 C25 C26 120.2(11) . . ?
C21 C26 C25 120.4(10) . . ?
C32 C31 C36 118.3(8) . . ?
C32 C31 P1 119.6(6) . . ?
C36 C31 P1 121.8(7) . . ?
C31 C32 C33 120.1(9) . . ?
C34 C33 C32 119.9(10) . . ?
C33 C34 C35 120.8(10) . . ?
C36 C35 C34 119.7(11) . . ?
C35 C36 C31 121.2(10) . . ?
C46 C41 C42 119.2(8) . . ?
C46 C41 P1 122.6(7) . . ?
C42 C41 P1 118.2(7) . . ?
C43 C42 C41 119.6(10) . . ?
C44 C43 C42 120.8(11) . . ?
C43 C44 C45 119.3(9) . . ?
C44 C45 C46 120.8(10) . . ?
C41 C46 C45 120.4(10) . . ?
O13 S1 O11 114.2(6) . . ?
O13 S1 O12 115.1(5) . . ?
O11 S1 O12 114.6(5) . . ?
O13 S1 C10 104.2(5) . . ?
O11 S1 C10 103.5(6) . . ?
O12 S1 C10 103.1(5) . . ?
F1 C10 F3 108.4(10) . . ?
F1 C10 F2 106.8(9) . . ?
F3 C10 F2 106.9(10) . . ?
F1 C10 S1 113.4(9) . . ?
F3 C10 S1 110.6(8) . . ?
F2 C10 S1 110.4(8) . . ?

loop_
_geom_bond_atom_site_label_1
_geom_bond_atom_site_label_2
_geom_bond_distance
_geom_bond_site_symmetry_2
_geom_bond_publ_flag
Re1 C2 1.892(9) . ?
Re1 C3 1.896(10) . ?
Re1 C1 1.977(9) . ?
Re1 O4 2.158(5) . ?
Re1 N1 2.180(8) . ?
Re1 P1 2.495(2) . ?
P1 C31 1.812(8) . ?
P1 C21 1.820(8) . ?
P1 C41 1.839(8) . ?
N1 C11 1.346(11) . ?
N1 C15 1.365(11) . ?
C1 O1 1.126(10) . ?
C2 O2 1.171(11) . ?
C3 O3 1.153(10) . ?
O4 C16 1.257(11) . ?
C11 C12 1.386(14) . ?
C12 C13 1.334(14) . ?
C13 C14 1.375(13) . ?
C14 C15 1.374(13) . ?
C15 C16 1.451(12) . ?
C21 C26 1.377(12) . ?
C21 C22 1.395(13) . ?
C22 C23 1.368(14) . ?
C23 C24 1.380(16) . ?
C24 C25 1.363(18) . ?
C25 C26 1.391(15) . ?
C31 C32 1.387(12) . ?
C31 C36 1.391(13) . ?
C32 C33 1.399(13) . ?
C33 C34 1.352(15) . ?
C34 C35 1.376(17) . ?
C35 C36 1.367(16) . ?
C41 C46 1.358(12) . ?
C41 C42 1.398(13) . ?
C42 C43 1.396(14) . ?
C43 C44 1.358(16) . ?
C44 C45 1.371(16) . ?
C45 C46 1.392(13) . ?
S1 O13 1.425(8) . ?
S1 O11 1.431(7) . ?
S1 O12 1.433(8) . ?
S1 C10 1.805(12) . ?
C10 F1 1.302(13) . ?
C10 F3 1.330(13) . ?
C10 F2 1.350(12) . ?
